data_2201158
loop_
_publ_author_name
'Shun, Gang-Chun'
'Li, Yi-Zhi'
'He, Zhan-Hang'
'Li, Zhong-Jun'
'Qu, Jian-Qiang'
'Liu, Chang-Rang'
'Wang, Liu-Fang'

_publ_section_title
;
 1,6-Bis(2-furyl)-2,5-bis(3-formyl-2-hydroxy-5-methylbenzyl)-2,5-diazahexane
;
_journal_issue 4
_journal_name_full 'Acta Crystallographica Section E'
_journal_page_first o417
_journal_page_last o418
_journal_paper_doi 10.1107/S1600536802004531
_journal_volume 58
_journal_year 2002
_chemical_formula_iupac 'C30 H32 N2 O6'
_chemical_formula_moiety 'C30 H32 N2 O6'
_chemical_formula_sum 'C30 H32 N2 O6'
_chemical_formula_weight 516.58
_chemical_melting_point 382.5(5)
_chemical_name_systematic
;
1,6-bis(2-furyl)-2,5-bis(3-formyl-2-hydroxy-5-methylbenzyl)-2,5-diazahexane
;
_space_group_IT_number 14
_symmetry_cell_setting monoclinic
_symmetry_space_group_name_Hall '-P 2ybc'
_symmetry_space_group_name_H-M 'P 1 21/c 1'
_atom_sites_solution_hydrogens geom
_atom_sites_solution_primary direct
_atom_sites_solution_secondary difmap
_cell_angle_alpha 90.00
_cell_angle_beta 92.060(10)
_cell_angle_gamma 90.00
_cell_formula_units_Z 2
_cell_length_a 5.3060(10)
_cell_length_b 16.625(4)
_cell_length_c 15.0200(10)
_cell_measurement_reflns_used 1184
_cell_measurement_temperature 293(2)
_cell_measurement_theta_max 25.02
_cell_measurement_theta_min 1.10
_cell_volume 1324.1(4)
_computing_cell_refinement 'SMART and SAINT (Bruker, 1997)'
_computing_data_collection 'SMART (Bruker, 1997)'
_computing_data_reduction 'XPREP (Bruker, 1997)'
_computing_molecular_graphics 'ORTEP-3 (Farrugia, 1997)'
_computing_publication_material 'SHELXTL (Bruker, 1997)'
_computing_structure_refinement 'SHELXL97 (Sheldrick, 1997)'
_computing_structure_solution 'SHELXS97 (Sheldrick, 1997)'
_diffrn_ambient_temperature 293(2)
_diffrn_measured_fraction_theta_full 1.000
_diffrn_measured_fraction_theta_max 1.000
_diffrn_measurement_device_type 'Bruker CCD area-detector'
_diffrn_measurement_method '\f and \w'
_diffrn_radiation_monochromator graphite
_diffrn_radiation_source 'fine-focus sealed tube'
_diffrn_radiation_type MoK\a
_diffrn_radiation_wavelength 0.71073
_diffrn_reflns_av_R_equivalents 0.0473
_diffrn_reflns_av_sigmaI/netI 0.0522
_diffrn_reflns_limit_h_max 6
_diffrn_reflns_limit_h_min -6
_diffrn_reflns_limit_k_max 19
_diffrn_reflns_limit_k_min 0
_diffrn_reflns_limit_l_max 17
_diffrn_reflns_limit_l_min 0
_diffrn_reflns_number 3224
_diffrn_reflns_theta_full 25.00
_diffrn_reflns_theta_max 25.00
_diffrn_reflns_theta_min 1.83
_exptl_absorpt_coefficient_mu 0.091
_exptl_absorpt_correction_T_max 0.982
_exptl_absorpt_correction_T_min 0.979
_exptl_absorpt_correction_type empirical
_exptl_absorpt_process_details '(SADABS; Sheldrick, 1997)'
_exptl_crystal_colour colorless
_exptl_crystal_density_diffrn 1.296
_exptl_crystal_density_method 'not measured'
_exptl_crystal_description prismatic
_exptl_crystal_F_000 548
_exptl_crystal_size_max 0.30
_exptl_crystal_size_mid 0.20
_exptl_crystal_size_min 0.20
_refine_diff_density_max 0.384
_refine_diff_density_min -0.555
_refine_ls_extinction_method none
_refine_ls_goodness_of_fit_ref 1.065
_refine_ls_hydrogen_treatment constr
_refine_ls_matrix_type full
_refine_ls_number_parameters 173
_refine_ls_number_reflns 2336
_refine_ls_number_restraints 0
_refine_ls_restrained_S_all 1.065
_refine_ls_R_factor_all 0.0509
_refine_ls_R_factor_gt 0.0453
_refine_ls_shift/su_max <0.001
_refine_ls_shift/su_mean 0.000
_refine_ls_structure_factor_coef Fsqd
_refine_ls_weighting_details 'calc w = 1/[\s^2^(Fo^2^)+(0.06P)^2^+0.25P] where P = (Fo^2^+2Fc^2^)/3'
_refine_ls_weighting_scheme calc
_refine_ls_wR_factor_gt 0.1315
_refine_ls_wR_factor_ref 0.1349
_reflns_number_gt 1988
_reflns_number_total 2336
_reflns_threshold_expression I>2\s(I)
_cod_data_source_file ob6115.cif
_cod_data_source_block I
_cod_depositor_comments
;
The following automatic conversions were performed:
'_symmetry_cell_setting' value 'Monoclinic' changed to 'monoclinic'
according to '/home/saulius/struct/CIF-dictionaries/cif_core.dic'
dictionary named 'cif_core.dic' version 2.4.1 from 2010-06-29.

Automatic conversion script
Id: cif_fix_enum 1527 2010-12-29 10:47:43Z saulius 

The following automatic conversions were performed:

'_chemical_melting_point' value '382-383' was changed to '382.5(5)' -
the average value was taken and precision was estimated.

Automatic conversion script
Id: cif_fix_values 1646 2011-03-28 12:23:43Z adriana 

The following automatic conversions were performed:

'_chemical_melting_point' value '382-383' was changed to '382.5(5)' -
the average value was taken and precision was
estimated.

'_symmetry_cell_setting' value 'Monoclinic' changed to
'monoclinic' according to
/home/saulius/struct/CIF-dictionaries/cif_core.dic dictionary named
'cif_core.dic' version 2.4.1 from 2010-06-29.

Automatic conversion script
Id: cif_fix_values 1715 2011-07-08 13:25:40Z adriana 
;
_cod_original_sg_symbol_H-M 'P 21/c'
_cod_database_code 2201158
_cod_database_fobs_code 2201158

loop_
_symmetry_equiv_pos_as_xyz
'x, y, z'
'x, -y+1/2, z+1/2'
'-x, -y, -z'
'-x, y-1/2, -z-1/2'

loop_
_atom_site_label
_atom_site_fract_x
_atom_site_fract_y
_atom_site_fract_z
_atom_site_U_iso_or_equiv
_atom_site_adp_type
_atom_site_calc_flag
_atom_site_refinement_flags
_atom_site_occupancy
_atom_site_disorder_assembly
_atom_site_disorder_group
_atom_site_type_symbol
C1 0.2170(5) -0.03354(18) 0.69372(17) 0.0449(6) Uani d U 1 . . C
H1 0.0918 -0.0161 0.6533 0.054 Uiso calc R 1 . . H
C2 0.2475(6) -0.10949(18) 0.72378(17) 0.0460(6) Uani d U 1 . . C
H2 0.1519 -0.1539 0.7059 0.055 Uiso calc R 1 . . H
C3 0.4536(4) -0.10947(13) 0.78819(15) 0.0291(4) Uani d U 1 . . C
H3 0.5146 -0.1531 0.8212 0.035 Uiso calc R 1 . . H
C4 0.5388(4) -0.03548(12) 0.79103(15) 0.0281(4) Uani d U 1 . . C
C5 0.7435(3) 0.00422(11) 0.84683(14) 0.0210(4) Uani d U 1 . . C
H5A 0.8401 -0.0372 0.8781 0.025 Uiso calc R 1 . . H
H5B 0.8564 0.0316 0.8075 0.025 Uiso calc R 1 . . H
C6 0.4523(3) 0.03328(11) 0.96933(13) 0.0196(4) Uani d U 1 . . C
H6A 0.3128 0.0134 0.9320 0.024 Uiso calc R 1 . . H
H6B 0.3910 0.0776 1.0046 0.024 Uiso calc R 1 . . H
C7 0.5972(5) 0.14228(12) 0.87441(15) 0.0300(5) Uani d U 1 . . C
H7A 0.4316 0.1402 0.8449 0.036 Uiso calc R 1 . . H
H7B 0.7183 0.1544 0.8295 0.036 Uiso calc R 1 . . H
C8 0.6000(3) 0.20934(11) 0.94109(13) 0.0174(4) Uani d U 1 . . C
C9 0.7854(3) 0.21087(12) 1.01042(14) 0.0213(4) Uani d U 1 . . C
C10 0.8008(4) 0.27395(12) 1.07168(14) 0.0227(4) Uani d U 1 . . C
C11 0.6258(4) 0.33906(12) 1.05956(16) 0.0264(4) Uani d U 1 . . C
H11 0.6332 0.3823 1.0988 0.032 Uiso calc R 1 . . H
C12 0.4401(4) 0.33873(12) 0.98823(16) 0.0270(4) Uani d U 1 . . C
C13 0.4269(4) 0.27259(12) 0.93247(15) 0.0264(4) Uani d U 1 . . C
H13 0.3001 0.2701 0.8882 0.032 Uiso calc R 1 . . H
C14 0.2610(4) 0.41087(12) 0.97582(16) 0.0256(4) Uani d U 1 . . C
H14A 0.1520 0.4023 0.9243 0.038 Uiso calc R 1 . . H
H14B 0.3578 0.4590 0.9679 0.038 Uiso calc R 1 . . H
H14C 0.1612 0.4164 1.0275 0.038 Uiso calc R 1 . . H
C15 0.9784(5) 0.27817(16) 1.14298(18) 0.0408(6) Uani d U 1 . . C
H15 1.0913 0.2354 1.1469 0.049 Uiso calc R 1 . . H
N1 0.6563(3) 0.06221(9) 0.91234(11) 0.0191(4) Uani d U 1 . . N
O1 0.4062(3) 0.01476(10) 0.73373(10) 0.0364(4) Uani d U 1 . . O
O2 0.9566(3) 0.15113(9) 1.02132(11) 0.0296(4) Uani d U 1 . . O
H2A 0.9321 0.1170 0.9825 0.044 Uiso calc R 1 . . H
O3 1.0076(3) 0.32955(12) 1.20085(14) 0.0495(5) Uani d U 1 . . O

loop_
_atom_site_aniso_label
_atom_site_aniso_U_11
_atom_site_aniso_U_22
_atom_site_aniso_U_33
_atom_site_aniso_U_12
_atom_site_aniso_U_13
_atom_site_aniso_U_23
C1 0.0406(14) 0.0575(13) 0.0261(12) -0.0056(11) -0.0072(9) -0.0055(10)
C2 0.0483(15) 0.0499(11) 0.0297(12) -0.0138(11) -0.0005(10) -0.0115(10)
C3 0.0405(11) 0.0193(8) 0.0280(11) 0.0040(7) 0.0082(8) -0.0089(7)
C4 0.0386(11) 0.0170(8) 0.0286(10) 0.0074(7) 0.0013(7) -0.0030(7)
C5 0.0122(8) 0.0211(9) 0.0304(10) 0.0070(6) 0.0078(6) 0.0011(7)
C6 0.0108(8) 0.0180(9) 0.0306(11) 0.0057(7) 0.0066(7) -0.0004(7)
C7 0.0480(13) 0.0175(8) 0.0247(10) 0.0051(8) 0.0028(8) 0.0033(6)
C8 0.0143(8) 0.0153(7) 0.0228(9) -0.0036(6) 0.0040(6) 0.0064(6)
C9 0.0111(8) 0.0218(9) 0.0313(10) 0.0026(6) 0.0057(6) 0.0023(6)
C10 0.0220(9) 0.0212(9) 0.0253(9) 0.0007(6) 0.0067(7) 0.0013(6)
C11 0.0170(9) 0.0169(9) 0.0458(12) -0.0054(6) 0.0089(7) 0.0064(7)
C12 0.0206(9) 0.0190(8) 0.0422(11) 0.0045(7) 0.0156(7) 0.0109(7)
C13 0.0244(10) 0.0171(8) 0.0379(11) 0.0035(7) 0.0056(8) 0.0144(6)
C14 0.0150(9) 0.0240(9) 0.0386(12) 0.0051(7) 0.0101(7) -0.0005(8)
C15 0.0255(11) 0.0447(14) 0.0519(14) -0.0028(9) -0.0029(9) -0.0079(9)
N1 0.0108(7) 0.0177(7) 0.0293(9) 0.0059(6) 0.0052(6) 0.0003(6)
O1 0.0487(10) 0.0356(8) 0.0240(8) -0.0082(7) -0.0086(7) 0.0058(6)
O2 0.0167(7) 0.0296(8) 0.0416(9) 0.0048(5) -0.0100(6) -0.0162(7)
O3 0.0312(10) 0.0563(12) 0.0599(12) 0.0011(8) -0.0133(8) -0.0174(9)

loop_
_atom_type_symbol
_atom_type_description
_atom_type_scat_dispersion_real
_atom_type_scat_dispersion_imag
_atom_type_scat_source
C C 0.0033 0.0016 'International Tables Vol C Tables 4.2.6.8 and 6.1.1.4'
H H 0.0000 0.0000 'International Tables Vol C Tables 4.2.6.8 and 6.1.1.4'
N N 0.0061 0.0033 'International Tables Vol C Tables 4.2.6.8 and 6.1.1.4'
O O 0.0106 0.0060 'International Tables Vol C Tables 4.2.6.8 and 6.1.1.4'

loop_
_geom_angle_atom_site_label_1
_geom_angle_atom_site_label_2
_geom_angle_atom_site_label_3
_geom_angle_site_symmetry_1
_geom_angle_site_symmetry_3
_geom_angle
C2 C1 O1 . . 108.5(2)
C2 C1 H1 . . 125.8
O1 C1 H1 . . 125.8
C1 C2 C3 . . 107.7(2)
C1 C2 H2 . . 126.1
C3 C2 H2 . . 126.1
C4 C3 C2 . . 106.0(2)
C4 C3 H3 . . 127.0
C2 C3 H3 . . 127.0
C3 C4 O1 . . 112.5(2)
C3 C4 C5 . . 132.3(2)
O1 C4 C5 . . 115.23(17)
N1 C5 C4 . . 115.14(15)
N1 C5 H5A . . 108.5
C4 C5 H5A . . 108.5
N1 C5 H5B . . 108.5
C4 C5 H5B . . 108.5
H5A C5 H5B . . 107.5
N1 C6 C6 . 3_657 110.63(17)
N1 C6 H6A . . 109.5
C6 C6 H6A 3_657 . 109.5
N1 C6 H6B . . 109.5
C6 C6 H6B 3_657 . 109.5
H6A C6 H6B . . 108.1
N1 C7 C8 . . 114.57(17)
N1 C7 H7A . . 108.6
C8 C7 H7A . . 108.6
N1 C7 H7B . . 108.6
C8 C7 H7B . . 108.6
H7A C7 H7B . . 107.6
C13 C8 C9 . . 119.60(19)
C13 C8 C7 . . 120.44(19)
C9 C8 C7 . . 119.89(18)
O2 C9 C10 . . 116.67(19)
O2 C9 C8 . . 121.68(18)
C10 C9 C8 . . 121.64(18)
C9 C10 C15 . . 124.3(2)
C9 C10 C11 . . 117.5(2)
C15 C10 C11 . . 118.3(2)
C12 C11 C10 . . 121.2(2)
C12 C11 H11 . . 119.4
C10 C11 H11 . . 119.4
C13 C12 C11 . . 118.40(19)
C13 C12 C14 . . 122.0(2)
C11 C12 C14 . . 119.63(19)
C12 C13 C8 . . 121.5(2)
C12 C13 H13 . . 119.2
C8 C13 H13 . . 119.2
C12 C14 H14A . . 109.5
C12 C14 H14B . . 109.5
H14A C14 H14B . . 109.5
C12 C14 H14C . . 109.5
H14A C14 H14C . . 109.5
H14B C14 H14C . . 109.5
O3 C15 C10 . . 129.9(2)
O3 C15 H15 . . 115.1
C10 C15 H15 . . 115.1
C5 N1 C7 . . 113.70(16)
C5 N1 C6 . . 115.40(15)
C7 N1 C6 . . 111.43(15)
C4 O1 C1 . . 105.21(19)
C9 O2 H2A . . 109.5

loop_
_geom_bond_atom_site_label_1
_geom_bond_atom_site_label_2
_geom_bond_site_symmetry_2
_geom_bond_distance
_geom_bond_publ_flag
C1 C2 . 1.349(4) ?
C1 O1 . 1.404(3) ?
C1 H1 . 0.9300 ?
C2 C3 . 1.434(4) ?
C2 H2 . 0.9300 ?
C3 C4 . 1.310(3) ?
C3 H3 . 0.9300 ?
C4 O1 . 1.375(3) ?
C4 C5 . 1.501(3) ?
C5 N1 . 1.464(2) yes
C5 H5A . 0.9700 ?
C5 H5B . 0.9700 ?
C6 N1 . 1.484(2) yes
C6 C6 3_657 1.515(4) yes
C6 H6A . 0.9700 ?
C6 H6B . 0.9700 ?
C7 N1 . 1.477(2) yes
C7 C8 . 1.498(3) ?
C7 H7A . 0.9700 ?
C7 H7B . 0.9700 ?
C8 C13 . 1.399(3) ?
C8 C9 . 1.407(3) ?
C9 O2 . 1.352(2) yes
C9 C10 . 1.396(3) ?
C10 C15 . 1.403(3) ?
C10 C11 . 1.434(3) ?
C11 C12 . 1.429(3) ?
C11 H11 . 0.9300 ?
C12 C13 . 1.382(3) ?
C12 C14 . 1.537(3) ?
C13 H13 . 0.9300 ?
C14 H14A . 0.9600 ?
C14 H14B . 0.9600 ?
C14 H14C . 0.9600 ?
C15 O3 . 1.224(3) yes
C15 H15 . 0.9300 ?
O2 H2A . 0.8200 ?

loop_
_geom_hbond_atom_site_label_D
_geom_hbond_atom_site_label_H
_geom_hbond_atom_site_label_A
_geom_hbond_distance_DH
_geom_hbond_distance_HA
_geom_hbond_distance_DA
_geom_hbond_angle_DHA
O2 H2A N1 0.82 1.99 2.686(2) 141.8
